data_2243675
loop_
_publ_author_name
'Kvyatkovskaya, Elizaveta A.'
'Atio\(glu, Zeliha'
'Akkurt, Mehmet'
'Epifanova, Polina P.'
'Valchuk, Karina S.'
'Khrustalev, Victor N.'
'Bhattarai, Ajaya'

_publ_section_title
;
 Crystal structure and Hirshfeld analysis of di-<i>tert</i>-butyl
 2,2'-[(ethylazanediyl)bis(methylene)]bis(1<i>H</i>-pyrrole-1-carboxylate)
;
_journal_coeditor_code YZ2002
_journal_issue 12
_journal_name_full 'Acta Crystallographica Section E'
_journal_page_first 1827
_journal_page_last 1831
_journal_paper_doi 10.1107/S2056989020014966
_journal_volume 76
_journal_year 2020
_chemical_formula_iupac 'C22 H33 N3 O4'
_chemical_formula_moiety 'C22 H33 N3 O4'
_chemical_formula_sum 'C22 H33 N3 O4'
_chemical_formula_weight 403.51
_chemical_name_systematic
;
Di-<i>tert</i>-butyl
2,2'-[(ethylazanediyl)bis(methylene)]bis(1<i>H</i>-pyrrole-1-carboxylate)
;
_space_group_crystal_system triclinic
_space_group_IT_number 2
_space_group_name_Hall '-P 1'
_space_group_name_H-M_alt 'P -1'
_atom_sites_solution_hydrogens geom
_atom_sites_solution_primary difmap
_atom_sites_solution_secondary difmap
_audit_creation_method SHELXL-2014/6
_cell_angle_alpha 100.95(3)
_cell_angle_beta 109.41(3)
_cell_angle_gamma 111.12(3)
_cell_formula_units_Z 2
_cell_length_a 9.6579(19)
_cell_length_b 11.798(2)
_cell_length_c 12.216(2)
_cell_measurement_reflns_used 600
_cell_measurement_temperature 100(2)
_cell_measurement_theta_max 34.0
_cell_measurement_theta_min 3.4
_cell_volume 1146.3(7)
_computing_cell_refinement
;
<i>iMosflm</i> (Battye <i>et al.</i>,  2011)
;
_computing_data_collection
;
<i>Marccd</i> (Doyle, 2011)
;
_computing_data_reduction
;
<i>iMosflm</i> (Battye <i>et al.</i>,  2011)
;
_computing_molecular_graphics
;
ORTEP-3 for Windows (Farrugia, 2012)
;
_computing_publication_material
;
PLATON (Spek, 2020)
;
_computing_structure_refinement
;
SHELXL (Sheldrick, 2015b)
;
_computing_structure_solution
;
SHELXT (Sheldrick, 2015a)
;
_diffrn_ambient_temperature 100(2)
_diffrn_measured_fraction_theta_full 0.960
_diffrn_measured_fraction_theta_max 0.907
_diffrn_measurement_device_type 'Rayonix SX165 CCD'
_diffrn_measurement_method '/f scan'
_diffrn_radiation_type synchrotron
_diffrn_radiation_wavelength 0.96990
_diffrn_reflns_av_R_equivalents 0.0805
_diffrn_reflns_av_unetI/netI 0.1543
_diffrn_reflns_limit_h_max 11
_diffrn_reflns_limit_h_min -11
_diffrn_reflns_limit_k_max 15
_diffrn_reflns_limit_k_min -15
_diffrn_reflns_limit_l_max 10
_diffrn_reflns_limit_l_min -15
_diffrn_reflns_number 14236
_diffrn_reflns_theta_full 35.587
_diffrn_reflns_theta_max 38.479
_diffrn_reflns_theta_min 3.432
_exptl_absorpt_coefficient_mu 0.168
_exptl_absorpt_correction_T_max 0.970
_exptl_absorpt_correction_T_min 0.950
_exptl_absorpt_correction_type multi-scan
_exptl_absorpt_process_details
;
(Scala; Evans, 2006)
;
_exptl_crystal_colour colourless
_exptl_crystal_density_diffrn 1.169
_exptl_crystal_description prism
_exptl_crystal_F_000 436
_exptl_crystal_size_max 0.25
_exptl_crystal_size_mid 0.15
_exptl_crystal_size_min 0.12
_refine_diff_density_max 0.359
_refine_diff_density_min -0.319
_refine_ls_extinction_coef 0.039(3)
_refine_ls_extinction_expression Fc^*^=kFc[1+0.001xFc^2^\l^3^/sin(2\q)]^-1/4^
_refine_ls_extinction_method SHELXL
_refine_ls_goodness_of_fit_ref 1.040
_refine_ls_hydrogen_treatment constr
_refine_ls_matrix_type full
_refine_ls_number_parameters 270
_refine_ls_number_reflns 4609
_refine_ls_number_restraints 0
_refine_ls_restrained_S_all 1.040
_refine_ls_R_factor_all 0.0885
_refine_ls_R_factor_gt 0.0665
_refine_ls_shift/su_max 0.000
_refine_ls_shift/su_mean 0.000
_refine_ls_structure_factor_coef Fsqd
_refine_ls_weighting_details 'w=1/[\s^2^(Fo^2^)+(0.0405P)^2^] where P=(Fo^2^+2Fc^2^)/3'
_refine_ls_weighting_scheme calc
_refine_ls_wR_factor_gt 0.1586
_refine_ls_wR_factor_ref 0.1797
_reflns_number_gt 3323
_reflns_number_total 4609
_reflns_threshold_expression 'I > 2\s(I)'
_cod_data_source_file yz2002sup1.cif
_cod_data_source_block I
_cod_database_code 2243675
_shelx_space_group_comment
;
The symmetry employed for this shelxl refinement is uniquely defined
by the following loop, which should always be used as a source of
symmetry information in preference to the above space-group names.
They are only intended as comments.
;
_shelx_estimated_absorpt_t_min 0.955
_shelx_estimated_absorpt_t_max 0.978
_shelxl_version_number 2014/6

loop_
_space_group_symop_operation_xyz
'x, y, z'
'-x, -y, -z'

loop_
_atom_site_type_symbol
_atom_site_label
_atom_site_fract_x
_atom_site_fract_y
_atom_site_fract_z
_atom_site_U_iso_or_equiv
_atom_site_adp_type
_atom_site_calc_flag
_atom_site_occupancy
_atom_site_disorder_assembly
_atom_site_disorder_group
O O1 0.54208(15) 0.82396(12) 0.31750(10) 0.0262(4) Uani d 1 . .
O O2 0.71965(15) 0.80484(11) 0.23867(10) 0.0227(3) Uani d 1 . .
O O3 0.22197(15) 0.72623(11) 0.74478(11) 0.0245(3) Uani d 1 . .
O O4 0.11894(14) 0.51479(10) 0.73408(11) 0.0222(3) Uani d 1 . .
N N1 0.79450(17) 0.84298(12) 0.44180(12) 0.0172(4) Uani d 1 . .
N N2 0.67247(17) 0.89738(12) 0.70376(12) 0.0194(4) Uani d 1 . .
N N3 0.35254(17) 0.60263(12) 0.71412(12) 0.0179(4) Uani d 1 . .
C C1 0.6716(2) 0.82405(15) 0.32830(15) 0.0196(4) Uani d 1 . .
C C2 0.9456(2) 0.84337(15) 0.45916(15) 0.0194(4) Uani d 1 . .
H H2 0.9835 0.8329 0.3972 0.023 Uiso calc 1 . .
C C3 1.0283(2) 0.86130(15) 0.58039(16) 0.0221(4) Uani d 1 . .
H H3 1.1340 0.8651 0.6182 0.027 Uiso calc 1 . .
C C4 0.9274(2) 0.87346(15) 0.64092(15) 0.0212(4) Uani d 1 . .
H H4 0.9553 0.8871 0.7262 0.025 Uiso calc 1 . .
C C5 0.7845(2) 0.86223(14) 0.55571(15) 0.0187(4) Uani d 1 . .
C C6 0.6378(2) 0.86467(16) 0.57186(15) 0.0218(4) Uani d 1 . .
H H6A 0.6124 0.9298 0.5408 0.026 Uiso calc 1 . .
H H6B 0.5404 0.7786 0.5230 0.026 Uiso calc 1 . .
C C7 0.5214(2) 0.83163(15) 0.71812(15) 0.0198(4) Uani d 1 . .
H H7A 0.4270 0.8326 0.6541 0.024 Uiso calc 1 . .
H H7B 0.5353 0.8777 0.8007 0.024 Uiso calc 1 . .
C C8 0.4879(2) 0.69338(15) 0.70485(14) 0.0177(4) Uani d 1 . .
C C9 0.5758(2) 0.63131(16) 0.68252(15) 0.0218(4) Uani d 1 . .
H H9 0.6736 0.6684 0.6721 0.026 Uiso calc 1 . .
C C10 0.4954(2) 0.50002(16) 0.67744(16) 0.0253(5) Uani d 1 . .
H H10 0.5308 0.4355 0.6633 0.030 Uiso calc 1 . .
C C11 0.3603(2) 0.48460(15) 0.69642(16) 0.0230(5) Uani d 1 . .
H H11 0.2841 0.4072 0.6975 0.028 Uiso calc 1 . .
C C12 0.2268(2) 0.62378(15) 0.73226(14) 0.0177(4) Uani d 1 . .
C C13 0.6074(2) 0.77552(16) 0.10726(15) 0.0235(5) Uani d 1 . .
C C14 0.5794(3) 0.89213(19) 0.09584(17) 0.0336(5) Uani d 1 . .
H H14A 0.5206 0.9074 0.1442 0.050 Uiso calc 1 . .
H H14B 0.5135 0.8755 0.0085 0.050 Uiso calc 1 . .
H H14C 0.6861 0.9688 0.1274 0.050 Uiso calc 1 . .
C C15 0.4477(2) 0.65187(18) 0.06423(17) 0.0341(5) Uani d 1 . .
H H15A 0.4740 0.5843 0.0870 0.051 Uiso calc 1 . .
H H15B 0.3852 0.6221 -0.0260 0.051 Uiso calc 1 . .
H H15C 0.3812 0.6699 0.1041 0.051 Uiso calc 1 . .
C C16 0.7089(3) 0.7536(2) 0.04130(17) 0.0363(6) Uani d 1 . .
H H16A 0.8146 0.8318 0.0752 0.055 Uiso calc 1 . .
H H16B 0.6486 0.7344 -0.0475 0.055 Uiso calc 1 . .
H H16C 0.7292 0.6803 0.0536 0.055 Uiso calc 1 . .
C C17 0.7538(2) 1.03940(15) 0.76618(16) 0.0247(5) Uani d 1 . .
H H17A 0.6706 1.0716 0.7420 0.030 Uiso calc 1 . .
H H17B 0.8378 1.0801 0.7377 0.030 Uiso calc 1 . .
C C18 0.8364(2) 1.08057(17) 0.90690(16) 0.0323(5) Uani d 1 . .
H H18A 0.9061 1.0379 0.9308 0.048 Uiso calc 1 . .
H H18B 0.7517 1.0554 0.9371 0.048 Uiso calc 1 . .
H H18C 0.9047 1.1750 0.9433 0.048 Uiso calc 1 . .
C C19 -0.0459(2) 0.49847(16) 0.72438(15) 0.0208(4) Uani d 1 . .
C C20 -0.1389(2) 0.50783(18) 0.60138(16) 0.0284(5) Uani d 1 . .
H H20A -0.0858 0.5970 0.6037 0.043 Uiso calc 1 . .
H H20B -0.2534 0.4839 0.5870 0.043 Uiso calc 1 . .
H H20C -0.1373 0.4486 0.5342 0.043 Uiso calc 1 . .
C C21 -0.0258(2) 0.59732(18) 0.83598(17) 0.0304(5) Uani d 1 . .
H H21A 0.0432 0.5918 0.9123 0.046 Uiso calc 1 . .
H H21B -0.1345 0.5791 0.8332 0.046 Uiso calc 1 . .
H H21C 0.0267 0.6848 0.8343 0.046 Uiso calc 1 . .
C C22 -0.1245(2) 0.36136(17) 0.72450(19) 0.0353(5) Uani d 1 . .
H H22A -0.1313 0.3003 0.6539 0.053 Uiso calc 1 . .
H H22B -0.2357 0.3392 0.7179 0.053 Uiso calc 1 . .
H H22C -0.0572 0.3562 0.8018 0.053 Uiso calc 1 . .

loop_
_atom_site_aniso_label
_atom_site_aniso_U_11
_atom_site_aniso_U_22
_atom_site_aniso_U_33
_atom_site_aniso_U_12
_atom_site_aniso_U_13
_atom_site_aniso_U_23
O1 0.0223(8) 0.0387(8) 0.0215(7) 0.0145(6) 0.0118(6) 0.0133(6)
O2 0.0238(7) 0.0281(7) 0.0129(6) 0.0086(5) 0.0090(5) 0.0056(5)
O3 0.0240(7) 0.0220(6) 0.0296(7) 0.0103(5) 0.0139(6) 0.0099(5)
O4 0.0179(7) 0.0214(6) 0.0287(7) 0.0063(5) 0.0134(6) 0.0110(5)
N1 0.0181(8) 0.0174(7) 0.0145(8) 0.0058(6) 0.0084(6) 0.0053(6)
N2 0.0220(8) 0.0167(7) 0.0179(8) 0.0044(6) 0.0127(6) 0.0049(6)
N3 0.0179(8) 0.0159(7) 0.0203(8) 0.0055(6) 0.0113(6) 0.0063(6)
C1 0.0212(10) 0.0187(8) 0.0155(9) 0.0048(7) 0.0093(8) 0.0049(7)
C2 0.0197(10) 0.0190(8) 0.0192(9) 0.0066(7) 0.0111(8) 0.0056(7)
C3 0.0197(10) 0.0198(8) 0.0243(10) 0.0075(7) 0.0084(8) 0.0080(7)
C4 0.0221(10) 0.0230(9) 0.0146(9) 0.0064(7) 0.0080(8) 0.0070(7)
C5 0.0234(10) 0.0152(8) 0.0172(9) 0.0052(7) 0.0126(8) 0.0058(7)
C6 0.0251(10) 0.0213(9) 0.0183(9) 0.0075(8) 0.0115(8) 0.0080(7)
C7 0.0210(10) 0.0212(9) 0.0183(9) 0.0076(7) 0.0115(8) 0.0081(7)
C8 0.0181(9) 0.0172(8) 0.0142(8) 0.0036(7) 0.0083(7) 0.0048(7)
C9 0.0204(10) 0.0219(9) 0.0240(10) 0.0075(7) 0.0132(8) 0.0083(7)
C10 0.0256(11) 0.0209(9) 0.0336(11) 0.0119(8) 0.0167(9) 0.0085(8)
C11 0.0227(10) 0.0167(8) 0.0283(10) 0.0064(7) 0.0124(8) 0.0084(7)
C12 0.0169(10) 0.0192(8) 0.0130(9) 0.0045(7) 0.0063(7) 0.0056(7)
C13 0.0251(11) 0.0303(10) 0.0111(9) 0.0103(8) 0.0070(8) 0.0054(7)
C14 0.0429(13) 0.0428(11) 0.0246(10) 0.0239(10) 0.0172(9) 0.0183(9)
C15 0.0314(12) 0.0355(11) 0.0197(10) 0.0059(9) 0.0059(9) 0.0058(8)
C16 0.0389(13) 0.0514(13) 0.0177(10) 0.0198(10) 0.0150(9) 0.0072(9)
C17 0.0285(11) 0.0173(8) 0.0279(10) 0.0060(8) 0.0174(9) 0.0070(8)
C18 0.0308(12) 0.0261(10) 0.0265(11) 0.0027(8) 0.0141(9) -0.0002(8)
C19 0.0157(10) 0.0258(9) 0.0222(9) 0.0084(7) 0.0115(8) 0.0072(7)
C20 0.0225(11) 0.0332(10) 0.0230(10) 0.0087(8) 0.0094(8) 0.0057(8)
C21 0.0290(11) 0.0392(11) 0.0231(10) 0.0138(9) 0.0153(9) 0.0076(9)
C22 0.0283(12) 0.0315(10) 0.0507(13) 0.0098(9) 0.0239(10) 0.0193(10)

loop_
_atom_type_symbol
_atom_type_description
_atom_type_scat_dispersion_real
_atom_type_scat_dispersion_imag
_atom_type_scat_source
C C 0.0070 0.0030 'International Tables Vol C Tables 4.2.6.8 and 6.1.1.4'
H H 0.0000 0.0000 'International Tables Vol C Tables 4.2.6.8 and 6.1.1.4'
N N 0.0130 0.0070 'International Tables Vol C Tables 4.2.6.8 and 6.1.1.4'
O O 0.0210 0.0120 'International Tables Vol C Tables 4.2.6.8 and 6.1.1.4'

loop_
_geom_angle_atom_site_label_1
_geom_angle_atom_site_label_2
_geom_angle_atom_site_label_3
_geom_angle_site_symmetry_1
_geom_angle_site_symmetry_3
_geom_angle
_geom_angle_publ_flag
C1 O2 C13 . . 120.54(15) ?
C12 O4 C19 . . 121.12(14) ?
C2 N1 C1 . . 125.39(14) ?
C2 N1 C5 . . 109.01(14) ?
C1 N1 C5 . . 125.59(15) ?
C7 N2 C6 . . 111.01(13) ?
C7 N2 C17 . . 112.51(14) ?
C6 N2 C17 . . 110.28(13) ?
C12 N3 C11 . . 125.04(14) ?
C12 N3 C8 . . 126.37(14) ?
C11 N3 C8 . . 108.54(14) ?
O1 C1 O2 . . 127.13(16) ?
O1 C1 N1 . . 123.13(15) ?
O2 C1 N1 . . 109.73(16) ?
C3 C2 N1 . . 107.86(15) ?
C3 C2 H2 . . 126.1 ?
N1 C2 H2 . . 126.1 ?
C2 C3 C4 . . 107.70(17) ?
C2 C3 H3 . . 126.2 ?
C4 C3 H3 . . 126.2 ?
C5 C4 C3 . . 108.77(15) ?
C5 C4 H4 . . 125.6 ?
C3 C4 H4 . . 125.6 ?
C4 C5 N1 . . 106.67(16) ?
C4 C5 C6 . . 129.41(15) ?
N1 C5 C6 . . 123.90(15) ?
N2 C6 C5 . . 110.12(14) ?
N2 C6 H6A . . 109.6 ?
C5 C6 H6A . . 109.6 ?
N2 C6 H6B . . 109.6 ?
C5 C6 H6B . . 109.6 ?
H6A C6 H6B . . 108.2 ?
N2 C7 C8 . . 109.26(14) ?
N2 C7 H7A . . 109.8 ?
C8 C7 H7A . . 109.8 ?
N2 C7 H7B . . 109.8 ?
C8 C7 H7B . . 109.8 ?
H7A C7 H7B . . 108.3 ?
C9 C8 N3 . . 107.00(14) ?
C9 C8 C7 . . 128.71(15) ?
N3 C8 C7 . . 124.28(16) ?
C8 C9 C10 . . 108.38(16) ?
C8 C9 H9 . . 125.8 ?
C10 C9 H9 . . 125.8 ?
C11 C10 C9 . . 107.95(16) ?
C11 C10 H10 . . 126.0 ?
C9 C10 H10 . . 126.0 ?
C10 C11 N3 . . 108.12(15) ?
C10 C11 H11 . . 125.9 ?
N3 C11 H11 . . 125.9 ?
O3 C12 O4 . . 127.40(17) ?
O3 C12 N3 . . 123.38(15) ?
O4 C12 N3 . . 109.21(14) ?
O2 C13 C14 . . 109.60(13) ?
O2 C13 C16 . . 101.24(15) ?
C14 C13 C16 . . 111.47(16) ?
O2 C13 C15 . . 109.64(13) ?
C14 C13 C15 . . 113.23(17) ?
C16 C13 C15 . . 111.00(16) ?
C13 C14 H14A . . 109.5 ?
C13 C14 H14B . . 109.5 ?
H14A C14 H14B . . 109.5 ?
C13 C14 H14C . . 109.5 ?
H14A C14 H14C . . 109.5 ?
H14B C14 H14C . . 109.5 ?
C13 C15 H15A . . 109.5 ?
C13 C15 H15B . . 109.5 ?
H15A C15 H15B . . 109.5 ?
C13 C15 H15C . . 109.5 ?
H15A C15 H15C . . 109.5 ?
H15B C15 H15C . . 109.5 ?
C13 C16 H16A . . 109.5 ?
C13 C16 H16B . . 109.5 ?
H16A C16 H16B . . 109.5 ?
C13 C16 H16C . . 109.5 ?
H16A C16 H16C . . 109.5 ?
H16B C16 H16C . . 109.5 ?
N2 C17 C18 . . 112.62(15) ?
N2 C17 H17A . . 109.1 ?
C18 C17 H17A . . 109.1 ?
N2 C17 H17B . . 109.1 ?
C18 C17 H17B . . 109.1 ?
H17A C17 H17B . . 107.8 ?
C17 C18 H18A . . 109.5 ?
C17 C18 H18B . . 109.5 ?
H18A C18 H18B . . 109.5 ?
C17 C18 H18C . . 109.5 ?
H18A C18 H18C . . 109.5 ?
H18B C18 H18C . . 109.5 ?
O4 C19 C22 . . 102.03(14) ?
O4 C19 C21 . . 110.41(14) ?
C22 C19 C21 . . 111.25(15) ?
O4 C19 C20 . . 108.05(14) ?
C22 C19 C20 . . 111.12(15) ?
C21 C19 C20 . . 113.35(16) ?
C19 C20 H20A . . 109.5 ?
C19 C20 H20B . . 109.5 ?
H20A C20 H20B . . 109.5 ?
C19 C20 H20C . . 109.5 ?
H20A C20 H20C . . 109.5 ?
H20B C20 H20C . . 109.5 ?
C19 C21 H21A . . 109.5 ?
C19 C21 H21B . . 109.5 ?
H21A C21 H21B . . 109.5 ?
C19 C21 H21C . . 109.5 ?
H21A C21 H21C . . 109.5 ?
H21B C21 H21C . . 109.5 ?
C19 C22 H22A . . 109.5 ?
C19 C22 H22B . . 109.5 ?
H22A C22 H22B . . 109.5 ?
C19 C22 H22C . . 109.5 ?
H22A C22 H22C . . 109.5 ?
H22B C22 H22C . . 109.5 ?

loop_
_geom_bond_atom_site_label_1
_geom_bond_atom_site_label_2
_geom_bond_site_symmetry_2
_geom_bond_distance
_geom_bond_publ_flag
O1 C1 . 1.213(2) ?
O2 C1 . 1.336(2) ?
O2 C13 . 1.495(2) ?
O3 C12 . 1.209(2) ?
O4 C12 . 1.3415(19) ?
O4 C19 . 1.494(2) ?
N1 C2 . 1.401(2) ?
N1 C1 . 1.407(2) ?
N1 C5 . 1.408(2) ?
N2 C7 . 1.472(2) ?
N2 C6 . 1.473(2) ?
N2 C17 . 1.475(2) ?
N3 C12 . 1.401(2) ?
N3 C11 . 1.401(2) ?
N3 C8 . 1.415(2) ?
C2 C3 . 1.360(2) ?
C2 H2 . 0.9500 ?
C3 C4 . 1.434(3) ?
C3 H3 . 0.9500 ?
C4 C5 . 1.366(2) ?
C4 H4 . 0.9500 ?
C5 C6 . 1.503(2) ?
C6 H6A . 0.9900 ?
C6 H6B . 0.9900 ?
C7 C8 . 1.508(2) ?
C7 H7A . 0.9900 ?
C7 H7B . 0.9900 ?
C8 C9 . 1.364(3) ?
C9 C10 . 1.439(2) ?
C9 H9 . 0.9500 ?
C10 C11 . 1.354(3) ?
C10 H10 . 0.9500 ?
C11 H11 . 0.9500 ?
C13 C14 . 1.517(3) ?
C13 C16 . 1.519(3) ?
C13 C15 . 1.527(3) ?
C14 H14A . 0.9800 ?
C14 H14B . 0.9800 ?
C14 H14C . 0.9800 ?
C15 H15A . 0.9800 ?
C15 H15B . 0.9800 ?
C15 H15C . 0.9800 ?
C16 H16A . 0.9800 ?
C16 H16B . 0.9800 ?
C16 H16C . 0.9800 ?
C17 C18 . 1.523(3) ?
C17 H17A . 0.9900 ?
C17 H17B . 0.9900 ?
C18 H18A . 0.9800 ?
C18 H18B . 0.9800 ?
C18 H18C . 0.9800 ?
C19 C22 . 1.520(2) ?
C19 C21 . 1.521(3) ?
C19 C20 . 1.521(2) ?
C20 H20A . 0.9800 ?
C20 H20B . 0.9800 ?
C20 H20C . 0.9800 ?
C21 H21A . 0.9800 ?
C21 H21B . 0.9800 ?
C21 H21C . 0.9800 ?
C22 H22A . 0.9800 ?
C22 H22B . 0.9800 ?
C22 H22C . 0.9800 ?

loop_
_geom_hbond_atom_site_label_D
_geom_hbond_atom_site_label_H
_geom_hbond_atom_site_label_A
_geom_hbond_site_symmetry_A
_geom_hbond_distance_DH
_geom_hbond_distance_HA
_geom_hbond_distance_DA
_geom_hbond_angle_DHA
_geom_hbond_publ_flag
C14 H14A O1 . 0.98 2.48 3.062(3) 118 no
C15 H15C O1 . 0.98 2.45 2.989(2) 114 no
C20 H20A O3 . 0.98 2.54 3.100(3) 116 no
C21 H21C O3 . 0.98 2.43 3.012(3) 118 no
C16 H16B Cg2 1_554 0.98 2.85 3.779(2) 158 yes

loop_
_geom_torsion_atom_site_label_1
_geom_torsion_atom_site_label_2
_geom_torsion_atom_site_label_3
_geom_torsion_atom_site_label_4
_geom_torsion_site_symmetry_1
_geom_torsion_site_symmetry_2
_geom_torsion_site_symmetry_3
_geom_torsion_site_symmetry_4
_geom_torsion
_geom_torsion_publ_flag
C13 O2 C1 O1 . . . . -2.0(2) ?
C13 O2 C1 N1 . . . . 176.90(12) ?
C2 N1 C1 O1 . . . . 179.68(15) ?
C5 N1 C1 O1 . . . . 0.9(2) ?
C2 N1 C1 O2 . . . . 0.7(2) ?
C5 N1 C1 O2 . . . . -178.04(13) ?
C1 N1 C2 C3 . . . . -178.48(14) ?
C5 N1 C2 C3 . . . . 0.47(17) ?
N1 C2 C3 C4 . . . . -0.43(17) ?
C2 C3 C4 C5 . . . . 0.25(18) ?
C3 C4 C5 N1 . . . . 0.04(17) ?
C3 C4 C5 C6 . . . . 178.28(15) ?
C2 N1 C5 C4 . . . . -0.31(16) ?
C1 N1 C5 C4 . . . . 178.64(14) ?
C2 N1 C5 C6 . . . . -178.67(14) ?
C1 N1 C5 C6 . . . . 0.3(2) ?
C7 N2 C6 C5 . . . . -147.26(14) ?
C17 N2 C6 C5 . . . . 87.35(17) ?
C4 C5 C6 N2 . . . . 6.7(2) ?
N1 C5 C6 N2 . . . . -175.38(13) ?
C6 N2 C7 C8 . . . . 80.67(16) ?
C17 N2 C7 C8 . . . . -155.20(14) ?
C12 N3 C8 C9 . . . . -177.58(15) ?
C11 N3 C8 C9 . . . . -0.26(18) ?
C12 N3 C8 C7 . . . . 2.4(2) ?
C11 N3 C8 C7 . . . . 179.74(15) ?
N2 C7 C8 C9 . . . . -0.3(2) ?
N2 C7 C8 N3 . . . . 179.67(14) ?
N3 C8 C9 C10 . . . . 0.08(18) ?
C7 C8 C9 C10 . . . . -179.92(16) ?
C8 C9 C10 C11 . . . . 0.1(2) ?
C9 C10 C11 N3 . . . . -0.29(19) ?
C12 N3 C11 C10 . . . . 177.71(15) ?
C8 N3 C11 C10 . . . . 0.34(19) ?
C19 O4 C12 O3 . . . . 13.9(2) ?
C19 O4 C12 N3 . . . . -166.59(12) ?
C11 N3 C12 O3 . . . . -178.45(15) ?
C8 N3 C12 O3 . . . . -1.5(2) ?
C11 N3 C12 O4 . . . . 2.0(2) ?
C8 N3 C12 O4 . . . . 178.95(13) ?
C1 O2 C13 C14 . . . . 65.63(19) ?
C1 O2 C13 C16 . . . . -176.54(14) ?
C1 O2 C13 C15 . . . . -59.2(2) ?
C7 N2 C17 C18 . . . . 71.9(2) ?
C6 N2 C17 C18 . . . . -163.52(15) ?
C12 O4 C19 C22 . . . . 177.50(13) ?
C12 O4 C19 C21 . . . . -64.16(18) ?
C12 O4 C19 C20 . . . . 60.31(18) ?

_cod_database_fobs_code 2243675
